data_7237016
loop_
_publ_author_name
'Cameron, Joseph'
'Abed, Mahmoud Matar'
'Chapman, Steven J.'
'Findlay, Neil J.'
'Skabara, Peter J.'
'Horton, Peter N.'
'Coles, Simon J.'

_publ_section_title
;
 Investigating the effect of heteroatom substitution in
 2,1,3-benzoxadiazole and 2,1,3-benzothiadiazole compounds for organic
 photovoltaics
;
_journal_issue 14
_journal_name_full 'Journal of Materials Chemistry C'
_journal_page_first 3709
_journal_paper_doi 10.1039/C7TC05075E
_journal_volume 6
_journal_year 2018
_chemical_formula_moiety 'C54 H64 N2 O2 S3, C H Cl3'
_chemical_formula_sum 'C55 H65 Cl3 N2 O2 S3'
_chemical_formula_weight 988.62
_space_group_crystal_system triclinic
_space_group_IT_number 2
_space_group_name_Hall '-P 1'
_space_group_name_H-M_alt 'P -1'
_atom_sites_solution_hydrogens geom
_atom_sites_solution_primary dual
_audit_creation_date 2017-03-16
_audit_creation_method
;
Olex2 1.2-alpha
(compiled 2017.03.02 svn.r3394 for OlexSys, GUI svn.r5324)
;
_audit_update_record
;
2017-10-23 deposited with the CCDC.
2017-12-17 downloaded from the CCDC.
;
_cell_angle_alpha 72.963(6)
_cell_angle_beta 76.859(5)
_cell_angle_gamma 76.620(6)
_cell_formula_units_Z 2
_cell_length_a 11.6431(6)
_cell_length_b 13.1881(11)
_cell_length_c 18.3509(12)
_cell_measurement_reflns_used 12347
_cell_measurement_temperature 100(2)
_cell_measurement_theta_max 29.2480
_cell_measurement_theta_min 2.2320
_cell_volume 2582.2(3)
_computing_cell_refinement 'CrysAlisPro 1.171.39.9g (Rigaku OD, 2015)'
_computing_data_collection 'CrysAlisPro 1.171.39.9g (Rigaku OD, 2015)'
_computing_data_reduction 'CrysAlisPro 1.171.39.9g (Rigaku OD, 2015)'
_computing_molecular_graphics 'Olex2 (Dolomanov et al., 2009)'
_computing_publication_material 'Olex2 (Dolomanov et al., 2009)'
_computing_structure_refinement 'ShelXL (Sheldrick, 2015)'
_computing_structure_solution 'ShelXT (Sheldrick, 2015)'
_diffrn_ambient_environment N~2~
_diffrn_ambient_temperature 100(2)
_diffrn_detector 'CCD area detector'
_diffrn_detector_area_resol_mean 28.5714
_diffrn_detector_type 'Rigaku HG Saturn724+ (2x2 bin mode)'
_diffrn_measured_fraction_theta_full 0.996
_diffrn_measured_fraction_theta_max 0.986
_diffrn_measurement_details
;
List of Runs (angles in degrees, time in seconds):

  # Type    Start    End  Width  t~exp~   \w     \q     \k     \f   Frames
#--------------------------------------------------------------------------
  1  \w    -29.00  94.00   1.00   18.00    --    5.00  72.00 -60.00  123
  2  \w    -84.00  36.00   1.00   18.00    --    5.00 -57.00  60.00  120
  3  \w   -101.00  20.00   1.00   18.00    --  -11.20 -57.00  30.00  121
  4  \w    -93.00 -59.00   1.00   18.00    --  -11.20 -57.00-150.00   34
  5  \w    -93.00  20.00   1.00   18.00    --  -11.20 -57.00-150.00  113
  6  \w     -8.00  20.00   1.00   18.00    --  -11.20 -57.00-150.00   28
  7  \w     -6.00  55.00   1.00   18.00    --  -11.20  19.00   0.00   61
  8  \w    -46.00 -19.00   1.00   18.00    --  -11.20  19.00   0.00   27
  9  \w   -100.00  14.00   1.00   18.00    --  -11.20 -57.00-180.00  114
;
_diffrn_measurement_device 'four-circle \k goniometer'
_diffrn_measurement_device_type
'Rigaku FRE+ equipped with HF Varimax confocal mirrors and an AFC12 goniometer and HG Saturn 724+ detector'
_diffrn_measurement_method 'profile data from \w-scans'
_diffrn_measurement_specimen_support 'MiTeGen MicroLoop'
_diffrn_orient_matrix_type 'CrysAlisPro convention (1999,Acta A55,543-557)'
_diffrn_orient_matrix_UB_11 0.0041719000
_diffrn_orient_matrix_UB_12 -0.0567636000
_diffrn_orient_matrix_UB_13 0.0126295000
_diffrn_orient_matrix_UB_21 0.0137744000
_diffrn_orient_matrix_UB_22 -0.0032116000
_diffrn_orient_matrix_UB_23 -0.0390376000
_diffrn_orient_matrix_UB_31 0.0619107000
_diffrn_orient_matrix_UB_32 -0.0058457000
_diffrn_orient_matrix_UB_33 0.0006083000
_diffrn_radiation_collimation 0.2
_diffrn_radiation_monochromator 'Confocal mirrors, HF Varimax'
_diffrn_radiation_probe x-ray
_diffrn_radiation_type MoK\a
_diffrn_radiation_wavelength 0.71075
_diffrn_radiation_xray_symbol K-L~3~
_diffrn_reflns_av_R_equivalents 0.0527
_diffrn_reflns_av_unetI/netI 0.0518
_diffrn_reflns_Laue_measured_fraction_full 0.996
_diffrn_reflns_Laue_measured_fraction_max 0.986
_diffrn_reflns_limit_h_max 13
_diffrn_reflns_limit_h_min -15
_diffrn_reflns_limit_k_max 17
_diffrn_reflns_limit_k_min -17
_diffrn_reflns_limit_l_max 23
_diffrn_reflns_limit_l_min -23
_diffrn_reflns_number 52160
_diffrn_reflns_point_group_measured_fraction_full 0.996
_diffrn_reflns_point_group_measured_fraction_max 0.986
_diffrn_reflns_theta_full 25.242
_diffrn_reflns_theta_max 27.486
_diffrn_reflns_theta_min 2.228
_diffrn_source 'Rotating Anode'
_diffrn_source_current 55.0
_diffrn_source_power 2.475
_diffrn_source_target Mo
_diffrn_source_type 'Rigaku FRE+'
_diffrn_source_voltage 45.0
_exptl_absorpt_coefficient_mu 0.341
_exptl_absorpt_correction_T_max 1.00000
_exptl_absorpt_correction_T_min 0.50632
_exptl_absorpt_correction_type multi-scan
_exptl_absorpt_process_details
;
CrysAlisPro 1.171.39.9g (Rigaku Oxford Diffraction, 2015)
Empirical absorption correction using spherical harmonics,
 implemented in SCALE3 ABSPACK scaling algorithm.
;
_exptl_crystal_colour 'dark red'
_exptl_crystal_colour_modifier dark
_exptl_crystal_colour_primary red
_exptl_crystal_density_diffrn 1.272
_exptl_crystal_description plate
_exptl_crystal_F_000 1048
_exptl_crystal_size_max 0.46
_exptl_crystal_size_mid 0.14
_exptl_crystal_size_min 0.015
_refine_diff_density_max 0.784
_refine_diff_density_min -0.673
_refine_diff_density_rms 0.075
_refine_ls_extinction_method none
_refine_ls_goodness_of_fit_ref 1.145
_refine_ls_hydrogen_treatment constr
_refine_ls_matrix_type full
_refine_ls_number_parameters 653
_refine_ls_number_reflns 11647
_refine_ls_number_restraints 135
_refine_ls_restrained_S_all 1.170
_refine_ls_R_factor_all 0.1168
_refine_ls_R_factor_gt 0.0946
_refine_ls_shift/su_max 0.001
_refine_ls_shift/su_mean 0.000
_refine_ls_structure_factor_coef Fsqd
_refine_ls_weighting_details 'w=1/[\s^2^(Fo^2^)+(0.0589P)^2^+5.4161P] where P=(Fo^2^+2Fc^2^)/3'
_refine_ls_weighting_scheme calc
_refine_ls_wR_factor_gt 0.1875
_refine_ls_wR_factor_ref 0.1983
_reflns_Friedel_coverage 0.000
_reflns_number_gt 9540
_reflns_number_total 11647
_reflns_threshold_expression 'I > 2\s(I)'
_cod_data_source_file c7tc05075e2.cif
_cod_data_source_block BT-(TBF)2
_cod_database_code 7237016
_shelx_shelxl_version_number 2014/7
_chemical_oxdiff_formula 'C54 H64 N2 O2 S3'
_chemical_oxdiff_usercomment MA006
_shelx_space_group_comment
;
The symmetry employed for this shelxl refinement is uniquely defined
by the following loop, which should always be used as a source of
symmetry information in preference to the above space-group names.
They are only intended as comments.
;
_reflns_odcompleteness_completeness 98.60
_reflns_odcompleteness_iscentric 1
_reflns_odcompleteness_theta 27.42
_olex2_refinement_description
;
1. Fixed Uiso
 At 1.2 times of:
  All C(H) groups, All C(H,H) groups
 At 1.5 times of:
  All C(H,H,H) groups
2. Restrained distances
 C61-Cl61 = C61-Cl62 = C61-Cl63
 1.7 with sigma of 0.02
3. Uiso/Uaniso restraints and constraints
C61 \\sim Cl61 \\sim Cl62 \\sim Cl63 \\sim Cl73 \\sim Cl71 \\sim Cl72 \\sim
C71: within 2A with sigma of 0.04 and sigma for terminal atoms of 0.08
4. Rigid body (RIGU) restrains
 C61, Cl61, Cl62, Cl63, Cl73, Cl71, Cl72, C71
 with sigma for 1-2 distances of 0.004 and sigma for 1-3 distances of 0.004
5. Same fragment restrains
{C61, Cl61, Cl62, Cl63} sigma for 1-2: 0.02, 1-3: 0.04
as
{C71, Cl71, Cl72, Cl73}
6. Others
 Sof(H2)=Sof(H3)=Sof(S3B)=Sof(N1B)=Sof(N2B)=1-FVAR(1)
 Sof(H5)=Sof(H6)=Sof(S3)=Sof(N1)=Sof(N2)=FVAR(1)
 Sof(C71)=Sof(H71)=Sof(Cl71)=Sof(Cl72)=Sof(Cl73)=1-FVAR(2)
 Sof(C61)=Sof(H61)=Sof(Cl61)=Sof(Cl62)=Sof(Cl63)=FVAR(2)
7.a Ternary CH refined with riding coordinates:
 C61(H61), C71(H71)
7.b Secondary CH2 refined with riding coordinates:
 C31(H31A,H31B), C32(H32A,H32B), C33(H33A,H33B), C34(H34A,H34B), C35(H35A,
 H35B), C36(H36A,H36B), C37(H37A,H37B), C38(H38A,H38B), C39(H39A,H39B),
 C40(H40A,H40B), C41(H41A,H41B), C43(H43A,H43B), C44(H44A,H44B), C45(H45A,H45B),
  C46(H46A,H46B), C47(H47A,H47B), C48(H48A,H48B), C49(H49A,H49B), C50(H50A,
 H50B), C51(H51A,H51B), C52(H52A,H52B), C53(H53A,H53B)
7.c Aromatic/amide H refined with riding coordinates:
 C2(H2), C3(H3), C5(H5), C6(H6), C8(H8), C12(H12), C15(H15), C16(H16),
 C17(H17), C18(H18), C20(H20), C24(H24), C27(H27), C28(H28), C29(H29), C30(H30)
7.d Idealised Me refined as rotating group:
 C42(H42A,H42B,H42C), C54(H54A,H54B,H54C)
;
_olex2_diffrn_ambient_temperature_device 'Oxford Cryosystems'
_olex2_submission_special_instructions 'No special instructions were received'
_oxdiff_exptl_absorpt_empirical_details
;
Empirical correction (ABSPACK) includes:
- Absorption correction using spherical harmonics
- Frame scaling
- Detector area scaling
;
_oxdiff_exptl_absorpt_empirical_full_max 1.868
_oxdiff_exptl_absorpt_empirical_full_min 0.608

loop_
_space_group_symop_operation_xyz
'x, y, z'
'-x, -y, -z'

loop_
_atom_site_label
_atom_site_type_symbol
_atom_site_fract_x
_atom_site_fract_y
_atom_site_fract_z
_atom_site_U_iso_or_equiv
_atom_site_adp_type
_atom_site_occupancy
_atom_site_site_symmetry_order
_atom_site_calc_flag
_atom_site_refinement_flags_posn
_atom_site_refinement_flags_adp
_atom_site_refinement_flags_occupancy
_atom_site_disorder_assembly
_atom_site_disorder_group
S1 S 0.60816(7) 0.12598(6) 0.48168(4) 0.01714(18) Uani 1 1 d . . . . .
S2 S 0.18968(7) 0.67407(6) 0.58927(4) 0.01883(18) Uani 1 1 d . . . . .
O1 O 0.75145(18) -0.07613(16) 0.46448(12) 0.0195(5) Uani 1 1 d . . . . .
O2 O 0.03448(19) 0.86838(17) 0.61411(13) 0.0218(5) Uani 1 1 d . . . . .
C1 C 0.4470(3) 0.3137(2) 0.49561(18) 0.0183(6) Uani 1 1 d . . . . .
C2 C 0.3708(3) 0.4104(2) 0.46330(18) 0.0192(6) Uani 1 1 d . . . . .
H2 H 0.3496 0.4193 0.4145 0.023 Uiso 0.241(3) 1 calc R . P A 2
C3 C 0.3257(3) 0.4939(2) 0.50263(18) 0.0192(6) Uani 1 1 d . . . . .
H3 H 0.2747 0.5568 0.4793 0.023 Uiso 0.241(3) 1 calc R . P A 2
C4 C 0.3546(3) 0.4864(2) 0.57577(18) 0.0196(6) Uani 1 1 d . . . . .
C5 C 0.4317(3) 0.3922(2) 0.60535(19) 0.0205(6) Uani 1 1 d . . . . .
H5 H 0.4553 0.3834 0.6534 0.025 Uiso 0.759(3) 1 calc R . P A 1
C6 C 0.4759(3) 0.3095(2) 0.56609(19) 0.0205(7) Uani 1 1 d . . . . .
H6 H 0.5284 0.2477 0.5892 0.025 Uiso 0.759(3) 1 calc R . P A 1
C7 C 0.4871(3) 0.2263(2) 0.45754(17) 0.0182(6) Uani 1 1 d . . . . .
C8 C 0.4389(3) 0.2074(2) 0.40183(18) 0.0199(6) Uani 1 1 d . . . . .
H8 H 0.3718 0.2536 0.3814 0.024 Uiso 1 1 calc R . . . .
C9 C 0.4980(3) 0.1132(2) 0.37767(17) 0.0190(6) Uani 1 1 d . . . . .
C10 C 0.5934(3) 0.0606(2) 0.41615(17) 0.0163(6) Uani 1 1 d . . . . .
C11 C 0.6746(3) -0.0384(2) 0.41037(17) 0.0190(6) Uani 1 1 d . . . . .
C12 C 0.6933(3) -0.1060(2) 0.36385(19) 0.0213(7) Uani 1 1 d . . . . .
H12 H 0.6535 -0.0966 0.3219 0.026 Uiso 1 1 calc R . . . .
C13 C 0.7850(3) -0.1949(2) 0.39041(18) 0.0204(6) Uani 1 1 d . . . . .
C14 C 0.8167(3) -0.1728(2) 0.45243(19) 0.0208(7) Uani 1 1 d . . . . .
C15 C 0.9001(3) -0.2403(3) 0.49636(19) 0.0235(7) Uani 1 1 d . . . . .
H15 H 0.9196 -0.2225 0.5381 0.028 Uiso 1 1 calc R . . . .
C16 C 0.9535(3) -0.3356(3) 0.4752(2) 0.0266(7) Uani 1 1 d . . . . .
H16 H 1.0105 -0.3855 0.5038 0.032 Uiso 1 1 calc R . . . .
C17 C 0.9253(3) -0.3597(3) 0.4132(2) 0.0278(7) Uani 1 1 d . . . . .
H17 H 0.9645 -0.4252 0.4001 0.033 Uiso 1 1 calc R . . . .
C18 C 0.8419(3) -0.2910(3) 0.3700(2) 0.0246(7) Uani 1 1 d . . . . .
H18 H 0.8238 -0.3086 0.3277 0.030 Uiso 1 1 calc R . . . .
C19 C 0.3082(3) 0.5717(2) 0.61601(18) 0.0189(6) Uani 1 1 d . . . . .
C20 C 0.3482(3) 0.5855(3) 0.67678(18) 0.0212(7) Uani 1 1 d . . . . .
H20 H 0.4127 0.5375 0.6992 0.025 Uiso 1 1 calc R . . . .
C21 C 0.2854(3) 0.6768(3) 0.70298(18) 0.0199(6) Uani 1 1 d . . . . .
C22 C 0.1944(3) 0.7330(2) 0.66111(18) 0.0199(6) Uani 1 1 d . . . . .
C23 C 0.1150(3) 0.8335(2) 0.66568(18) 0.0199(6) Uani 1 1 d . . . . .
C24 C 0.1022(3) 0.9047(3) 0.70836(19) 0.0223(7) Uani 1 1 d . . . . .
H24 H 0.1469 0.8983 0.7473 0.027 Uiso 1 1 calc R . . . .
C25 C 0.0085(3) 0.9917(2) 0.68355(18) 0.0207(6) Uani 1 1 d . . . . .
C26 C -0.0298(3) 0.9661(2) 0.62529(18) 0.0201(6) Uani 1 1 d . . . . .
C27 C -0.1190(3) 1.0303(3) 0.58478(19) 0.0234(7) Uani 1 1 d . . . . .
H27 H -0.1423 1.0101 0.5454 0.028 Uiso 1 1 calc R . . . .
C28 C -0.1719(3) 1.1255(3) 0.60533(19) 0.0251(7) Uani 1 1 d . . . . .
H28 H -0.2330 1.1729 0.5791 0.030 Uiso 1 1 calc R . . . .
C29 C -0.1371(3) 1.1536(3) 0.66434(19) 0.0259(7) Uani 1 1 d . . . . .
H29 H -0.1761 1.2192 0.6775 0.031 Uiso 1 1 calc R . . . .
C30 C -0.0474(3) 1.0883(3) 0.70369(19) 0.0239(7) Uani 1 1 d . . . . .
H30 H -0.0243 1.1083 0.7432 0.029 Uiso 1 1 calc R . . . .
C31 C 0.4601(3) 0.0740(3) 0.31876(19) 0.0227(7) Uani 1 1 d . . . . .
H31A H 0.4460 -0.0008 0.3425 0.027 Uiso 1 1 calc R . . . .
H31B H 0.5270 0.0721 0.2746 0.027 Uiso 1 1 calc R . . . .
C32 C 0.3477(3) 0.1419(3) 0.28783(19) 0.0225(7) Uani 1 1 d . . . . .
H32A H 0.2794 0.1409 0.3314 0.027 Uiso 1 1 calc R . . . .
H32B H 0.3600 0.2175 0.2659 0.027 Uiso 1 1 calc R . . . .
C33 C 0.3160(3) 0.1023(3) 0.22574(19) 0.0247(7) Uani 1 1 d . . . . .
H33A H 0.2985 0.0284 0.2486 0.030 Uiso 1 1 calc R . . . .
H33B H 0.3860 0.0990 0.1837 0.030 Uiso 1 1 calc R . . . .
C34 C 0.2080(3) 0.1747(3) 0.19153(19) 0.0250(7) Uani 1 1 d . . . . .
H34A H 0.2248 0.2491 0.1705 0.030 Uiso 1 1 calc R . . . .
H34B H 0.1377 0.1763 0.2336 0.030 Uiso 1 1 calc R . . . .
C35 C 0.1761(3) 0.1392(3) 0.12740(19) 0.0288(8) Uani 1 1 d . . . . .
H35A H 0.2456 0.1388 0.0847 0.035 Uiso 1 1 calc R . . . .
H35B H 0.1598 0.0647 0.1481 0.035 Uiso 1 1 calc R . . . .
C36 C 0.0670(3) 0.2126(3) 0.09543(19) 0.0292(8) Uani 1 1 d . . . . .
H36A H 0.0829 0.2872 0.0760 0.035 Uiso 1 1 calc R . . . .
H36B H -0.0025 0.2119 0.1381 0.035 Uiso 1 1 calc R . . . .
C37 C 0.0343(3) 0.1805(3) 0.0303(2) 0.0343(8) Uani 1 1 d . . . . .
H37A H 0.0215 0.1048 0.0489 0.041 Uiso 1 1 calc R . . . .
H37B H 0.1024 0.1843 -0.0134 0.041 Uiso 1 1 calc R . . . .
C38 C -0.0782(3) 0.2520(3) 0.0012(2) 0.0362(9) Uani 1 1 d . . . . .
H38A H -0.1468 0.2457 0.0445 0.043 Uiso 1 1 calc R . . . .
H38B H -0.0666 0.3279 -0.0152 0.043 Uiso 1 1 calc R . . . .
C39 C -0.1091(3) 0.2237(3) -0.0664(2) 0.0375(9) Uani 1 1 d . . . . .
H39A H -0.0414 0.2319 -0.1103 0.045 Uiso 1 1 calc R . . . .
H39B H -0.1188 0.1473 -0.0505 0.045 Uiso 1 1 calc R . . . .
C40 C -0.2232(4) 0.2938(4) -0.0935(2) 0.0444(10) Uani 1 1 d . . . . .
H40A H -0.2909 0.2848 -0.0498 0.053 Uiso 1 1 calc R . . . .
H40B H -0.2139 0.3703 -0.1086 0.053 Uiso 1 1 calc R . . . .
C41 C -0.2534(4) 0.2671(4) -0.1615(2) 0.0478(11) Uani 1 1 d . . . . .
H41A H -0.1878 0.2804 -0.2063 0.057 Uiso 1 1 calc R . . . .
H41B H -0.2578 0.1895 -0.1476 0.057 Uiso 1 1 calc R . . . .
C42 C -0.3699(5) 0.3318(6) -0.1853(3) 0.084(2) Uani 1 1 d . . . . .
H42A H -0.3829 0.3125 -0.2301 0.126 Uiso 1 1 calc GR . . . .
H42B H -0.3665 0.4088 -0.1990 0.126 Uiso 1 1 calc GR . . . .
H42C H -0.4360 0.3161 -0.1423 0.126 Uiso 1 1 calc GR . . . .
C43 C 0.3151(3) 0.7126(3) 0.76624(19) 0.0232(7) Uani 1 1 d . . . . .
H43A H 0.2439 0.7149 0.8076 0.028 Uiso 1 1 calc R . . . .
H43B H 0.3320 0.7869 0.7449 0.028 Uiso 1 1 calc R . . . .
C44 C 0.4218(3) 0.6412(3) 0.80202(19) 0.0233(7) Uani 1 1 d . . . . .
H44A H 0.4051 0.5669 0.8240 0.028 Uiso 1 1 calc R . . . .
H44B H 0.4934 0.6388 0.7610 0.028 Uiso 1 1 calc R . . . .
C45 C 0.4487(3) 0.6808(3) 0.86547(19) 0.0243(7) Uani 1 1 d . . . . .
H45A H 0.3778 0.6813 0.9072 0.029 Uiso 1 1 calc R . . . .
H45B H 0.4634 0.7556 0.8439 0.029 Uiso 1 1 calc R . . . .
C46 C 0.5576(3) 0.6103(3) 0.89969(19) 0.0249(7) Uani 1 1 d . . . . .
H46A H 0.5424 0.5354 0.9209 0.030 Uiso 1 1 calc R . . . .
H46B H 0.6279 0.6096 0.8576 0.030 Uiso 1 1 calc R . . . .
C47 C 0.5876(3) 0.6472(3) 0.96333(19) 0.0260(7) Uani 1 1 d . . . . .
H47A H 0.5181 0.6469 1.0060 0.031 Uiso 1 1 calc R . . . .
H47B H 0.6025 0.7221 0.9425 0.031 Uiso 1 1 calc R . . . .
C48 C 0.6977(3) 0.5754(3) 0.9954(2) 0.0270(7) Uani 1 1 d . . . . .
H48A H 0.6829 0.5004 1.0149 0.032 Uiso 1 1 calc R . . . .
H48B H 0.7669 0.5766 0.9524 0.032 Uiso 1 1 calc R . . . .
C49 C 0.7310(3) 0.6073(3) 1.05967(19) 0.0273(7) Uani 1 1 d . . . . .
H49A H 0.6621 0.6066 1.1028 0.033 Uiso 1 1 calc R . . . .
H49B H 0.7476 0.6817 1.0402 0.033 Uiso 1 1 calc R . . . .
C50 C 0.8405(3) 0.5321(3) 1.0901(2) 0.0292(8) Uani 1 1 d . . . . .
H50A H 0.8248 0.4573 1.1070 0.035 Uiso 1 1 calc R . . . .
H50B H 0.9097 0.5351 1.0472 0.035 Uiso 1 1 calc R . . . .
C51 C 0.8740(3) 0.5584(3) 1.1573(2) 0.0288(8) Uani 1 1 d . . . . .
H51A H 0.8045 0.5572 1.2000 0.035 Uiso 1 1 calc R . . . .
H51B H 0.8929 0.6321 1.1402 0.035 Uiso 1 1 calc R . . . .
C52 C 0.9818(3) 0.4789(3) 1.1873(2) 0.0306(8) Uani 1 1 d . . . . .
H52A H 0.9645 0.4048 1.2013 0.037 Uiso 1 1 calc R . . . .
H52B H 1.0522 0.4831 1.1452 0.037 Uiso 1 1 calc R . . . .
C53 C 1.0132(3) 0.4992(3) 1.2571(2) 0.0298(8) Uani 1 1 d . . . . .
H53A H 0.9413 0.5003 1.2981 0.036 Uiso 1 1 calc R . . . .
H53B H 1.0371 0.5708 1.2422 0.036 Uiso 1 1 calc R . . . .
C54 C 1.1142(3) 0.4139(4) 1.2891(2) 0.0410(10) Uani 1 1 d . . . . .
H54A H 1.1885 0.4189 1.2513 0.062 Uiso 1 1 calc GR . . . .
H54B H 1.0941 0.3422 1.2995 0.062 Uiso 1 1 calc GR . . . .
H54C H 1.1253 0.4254 1.3373 0.062 Uiso 1 1 calc GR . . . .
S3 S 0.25429(10) 0.55149(8) 0.38309(6) 0.0242(3) Uani 0.759(3) 1 d . . P A 1
N1 N 0.3382(3) 0.4340(3) 0.3933(2) 0.0196(8) Uani 0.759(3) 1 d . . P A 1
N2 N 0.2584(3) 0.5793(3) 0.4625(2) 0.0207(8) Uani 0.759(3) 1 d . . P A 1
S3B S 0.5390(4) 0.2501(3) 0.6894(2) 0.0368(12) Uani 0.241(3) 1 d . . P A 2
N1B N 0.5334(11) 0.2225(9) 0.6106(7) 0.030(3) Uani 0.241(3) 1 d . . P A 2
N2B N 0.4554(11) 0.3669(9) 0.6796(8) 0.033(3) Uani 0.241(3) 1 d . . P A 2
C61 C 0.319(2) 0.0307(16) 0.8996(15) 0.210(7) Uani 0.604(8) 1 d D U P B 1
H61 H 0.2650 0.0678 0.9382 0.252 Uiso 0.604(8) 1 calc R . P B 1
Cl61 Cl 0.2143(6) 0.0177(9) 0.8570(4) 0.186(4) Uani 0.604(8) 1 d D U P B 1
Cl62 Cl 0.3876(4) -0.0667(5) 0.9603(3) 0.155(2) Uani 0.604(8) 1 d D U P B 1
Cl63 Cl 0.3917(9) 0.1310(5) 0.8508(6) 0.223(4) Uani 0.604(8) 1 d D U P B 1
C71 C 0.324(4) 0.065(3) 0.878(2) 0.252(10) Uani 0.396(8) 1 d D U P B 2
H71 H 0.2559 0.1022 0.9106 0.302 Uiso 0.396(8) 1 calc R . P B 2
Cl71 Cl 0.4181(16) 0.0461(15) 0.9388(8) 0.311(8) Uani 0.396(8) 1 d D U P B 2
Cl72 Cl 0.2474(18) -0.0193(11) 0.8739(8) 0.234(7) Uani 0.396(8) 1 d D U P B 2
Cl73 Cl 0.3464(14) 0.1757(8) 0.8153(6) 0.224(6) Uani 0.396(8) 1 d D U P B 2

loop_
_atom_site_aniso_label
_atom_site_aniso_U_11
_atom_site_aniso_U_22
_atom_site_aniso_U_33
_atom_site_aniso_U_23
_atom_site_aniso_U_13
_atom_site_aniso_U_12
S1 0.0184(4) 0.0130(3) 0.0209(4) -0.0049(3) -0.0074(3) 0.0002(3)
S2 0.0183(4) 0.0154(4) 0.0241(4) -0.0075(3) -0.0069(3) 0.0008(3)
O1 0.0186(11) 0.0173(10) 0.0221(11) -0.0063(9) -0.0060(9) 0.0018(8)
O2 0.0230(11) 0.0192(11) 0.0249(12) -0.0097(9) -0.0071(9) 0.0012(9)
C1 0.0168(15) 0.0146(14) 0.0234(16) -0.0042(12) -0.0041(12) -0.0029(12)
C2 0.0184(15) 0.0160(14) 0.0238(16) -0.0032(13) -0.0073(13) -0.0030(12)
C3 0.0161(15) 0.0142(14) 0.0271(16) -0.0038(13) -0.0070(13) -0.0011(11)
C4 0.0166(15) 0.0185(15) 0.0247(16) -0.0061(13) -0.0036(13) -0.0046(12)
C5 0.0207(16) 0.0182(15) 0.0246(16) -0.0042(13) -0.0110(13) -0.0023(12)
C6 0.0190(15) 0.0146(14) 0.0284(17) -0.0023(13) -0.0116(13) -0.0005(12)
C7 0.0179(15) 0.0143(14) 0.0198(15) 0.0005(12) -0.0065(12) -0.0005(11)
C8 0.0201(15) 0.0166(15) 0.0215(16) -0.0008(12) -0.0067(13) -0.0027(12)
C9 0.0195(15) 0.0180(15) 0.0184(15) -0.0014(12) -0.0022(12) -0.0063(12)
C10 0.0212(15) 0.0139(14) 0.0166(14) -0.0079(12) -0.0029(12) -0.0035(12)
C11 0.0181(15) 0.0190(15) 0.0194(15) -0.0025(12) -0.0049(12) -0.0036(12)
C12 0.0207(16) 0.0200(15) 0.0255(17) -0.0076(13) -0.0074(13) -0.0023(12)
C13 0.0173(15) 0.0197(15) 0.0257(16) -0.0078(13) -0.0034(13) -0.0040(12)
C14 0.0173(15) 0.0178(15) 0.0269(17) -0.0071(13) -0.0008(13) -0.0038(12)
C15 0.0217(16) 0.0247(16) 0.0257(17) -0.0090(14) -0.0055(13) -0.0026(13)
C16 0.0216(16) 0.0224(16) 0.0345(19) -0.0071(15) -0.0089(14) 0.0026(13)
C17 0.0220(17) 0.0220(16) 0.039(2) -0.0129(15) -0.0051(15) 0.0038(13)
C18 0.0228(17) 0.0245(17) 0.0303(18) -0.0135(14) -0.0059(14) -0.0015(13)
C19 0.0160(15) 0.0163(14) 0.0244(16) -0.0057(13) -0.0037(12) -0.0023(12)
C20 0.0160(15) 0.0209(16) 0.0256(17) -0.0044(13) -0.0043(13) -0.0025(12)
C21 0.0171(15) 0.0228(16) 0.0202(15) -0.0043(13) -0.0021(12) -0.0066(12)
C22 0.0176(15) 0.0212(15) 0.0206(15) -0.0073(13) 0.0015(12) -0.0048(12)
C23 0.0160(15) 0.0214(15) 0.0221(16) -0.0064(13) -0.0031(12) -0.0020(12)
C24 0.0211(16) 0.0223(16) 0.0238(16) -0.0060(13) -0.0054(13) -0.0028(13)
C25 0.0215(16) 0.0192(15) 0.0213(16) -0.0026(13) -0.0029(13) -0.0069(12)
C26 0.0218(16) 0.0164(15) 0.0213(16) -0.0067(13) 0.0011(13) -0.0041(12)
C27 0.0263(17) 0.0233(16) 0.0220(16) -0.0063(13) -0.0064(13) -0.0044(13)
C28 0.0262(17) 0.0203(16) 0.0254(17) -0.0030(14) -0.0052(14) -0.0006(13)
C29 0.0304(18) 0.0171(15) 0.0269(17) -0.0075(13) -0.0017(14) 0.0011(13)
C30 0.0261(17) 0.0233(16) 0.0234(16) -0.0101(14) -0.0034(14) -0.0017(13)
C31 0.0278(17) 0.0188(15) 0.0229(16) -0.0050(13) -0.0076(14) -0.0040(13)
C32 0.0251(17) 0.0210(16) 0.0234(16) -0.0048(13) -0.0074(13) -0.0058(13)
C33 0.0280(18) 0.0256(17) 0.0220(16) -0.0036(14) -0.0089(14) -0.0068(14)
C34 0.0247(17) 0.0313(18) 0.0207(16) -0.0040(14) -0.0070(13) -0.0085(14)
C35 0.0314(19) 0.0358(19) 0.0213(17) -0.0048(15) -0.0077(14) -0.0100(15)
C36 0.0262(18) 0.042(2) 0.0217(17) -0.0081(15) -0.0064(14) -0.0076(15)
C37 0.0292(19) 0.048(2) 0.0290(19) -0.0142(17) -0.0100(15) -0.0033(17)
C38 0.0295(19) 0.053(2) 0.0298(19) -0.0144(18) -0.0089(16) -0.0044(17)
C39 0.032(2) 0.052(2) 0.034(2) -0.0197(19) -0.0135(17) 0.0011(18)
C40 0.033(2) 0.066(3) 0.039(2) -0.025(2) -0.0137(18) 0.005(2)
C41 0.042(2) 0.068(3) 0.039(2) -0.022(2) -0.0209(19) 0.003(2)
C42 0.055(3) 0.140(6) 0.059(3) -0.048(4) -0.030(3) 0.028(3)
C43 0.0218(16) 0.0242(16) 0.0236(16) -0.0078(14) -0.0019(13) -0.0040(13)
C44 0.0226(16) 0.0252(17) 0.0230(16) -0.0074(14) -0.0046(13) -0.0034(13)
C45 0.0238(17) 0.0274(17) 0.0215(16) -0.0070(14) -0.0032(13) -0.0039(14)
C46 0.0231(17) 0.0267(17) 0.0246(17) -0.0052(14) -0.0038(14) -0.0056(13)
C47 0.0260(17) 0.0288(18) 0.0229(17) -0.0050(14) -0.0057(14) -0.0052(14)
C48 0.0242(17) 0.0302(18) 0.0253(17) -0.0069(14) -0.0040(14) -0.0025(14)
C49 0.0238(17) 0.0321(19) 0.0234(17) -0.0022(15) -0.0065(14) -0.0036(14)
C50 0.0270(18) 0.0311(19) 0.0275(18) -0.0050(15) -0.0079(15) -0.0013(15)
C51 0.0261(18) 0.0343(19) 0.0246(17) -0.0061(15) -0.0063(14) -0.0027(15)
C52 0.0251(18) 0.036(2) 0.0274(18) -0.0066(16) -0.0056(15) 0.0001(15)
C53 0.0287(18) 0.0347(19) 0.0243(17) -0.0074(15) -0.0059(15) -0.0009(15)
C54 0.034(2) 0.056(3) 0.031(2) -0.0117(19) -0.0116(17) 0.0053(19)
S3 0.0282(6) 0.0170(5) 0.0262(6) -0.0074(4) -0.0141(5) 0.0104(4)
N1 0.0181(17) 0.0143(16) 0.0239(18) -0.0052(14) -0.0086(14) 0.0076(13)
N2 0.0191(17) 0.0141(16) 0.0273(19) -0.0043(14) -0.0079(15) 0.0027(13)
S3B 0.044(2) 0.031(2) 0.038(2) -0.0146(17) -0.0247(18) 0.0140(17)
N1B 0.036(7) 0.021(6) 0.033(7) -0.007(5) -0.023(6) 0.011(5)
N2B 0.033(7) 0.020(6) 0.047(8) -0.008(6) -0.018(6) 0.005(5)
C61 0.263(13) 0.143(11) 0.268(13) -0.028(10) -0.138(11) -0.065(10)
Cl61 0.139(4) 0.370(12) 0.098(4) -0.119(6) 0.009(3) -0.091(5)
Cl62 0.132(4) 0.162(5) 0.152(4) -0.027(3) 0.019(3) -0.049(3)
Cl63 0.316(9) 0.073(3) 0.307(10) -0.022(4) -0.120(7) -0.055(4)
C71 0.377(19) 0.116(12) 0.244(15) -0.026(11) -0.100(14) 0.012(13)
Cl71 0.380(15) 0.325(16) 0.205(10) -0.145(11) -0.096(10) 0.126(12)
Cl72 0.424(18) 0.141(7) 0.114(7) -0.012(6) 0.015(9) -0.092(10)
Cl73 0.449(16) 0.092(5) 0.198(8) -0.059(5) -0.201(9) -0.009(7)

loop_
_atom_type_symbol
_atom_type_description
_atom_type_scat_dispersion_real
_atom_type_scat_dispersion_imag
_atom_type_scat_source
C C 0.0033 0.0016 'International Tables Vol C Tables 4.2.6.8 and 6.1.1.4'
H H 0.0000 0.0000 'International Tables Vol C Tables 4.2.6.8 and 6.1.1.4'
Cl Cl 0.1484 0.1585 'International Tables Vol C Tables 4.2.6.8 and 6.1.1.4'
N N 0.0061 0.0033 'International Tables Vol C Tables 4.2.6.8 and 6.1.1.4'
O O 0.0106 0.0060 'International Tables Vol C Tables 4.2.6.8 and 6.1.1.4'
S S 0.1246 0.1234 'International Tables Vol C Tables 4.2.6.8 and 6.1.1.4'

loop_
_geom_angle_atom_site_label_1
_geom_angle_atom_site_label_2
_geom_angle_atom_site_label_3
_geom_angle
C10 S1 C7 91.72(14)
C22 S2 C19 91.63(15)
C14 O1 C11 106.1(2)
C26 O2 C23 106.0(2)
C2 C1 C7 121.4(3)
C6 C1 C2 115.0(3)
C6 C1 C7 123.7(3)
C1 C2 H2 119.2
C3 C2 C1 121.5(3)
C3 C2 H2 119.2
N1 C2 C1 124.6(3)
N1 C2 C3 113.8(3)
C2 C3 H3 118.9
C4 C3 C2 122.3(3)
C4 C3 H3 118.9
N2 C3 C2 112.9(3)
N2 C3 C4 124.8(3)
C3 C4 C19 122.2(3)
C5 C4 C3 115.2(3)
C5 C4 C19 122.6(3)
C4 C5 H5 118.9
C4 C5 C6 122.2(3)
C6 C5 H5 118.9
N2B C5 C4 121.8(6)
N2B C5 C6 115.3(5)
C1 C6 C5 123.8(3)
C1 C6 H6 118.1
C5 C6 H6 118.1
N1B C6 C1 124.8(6)
N1B C6 C5 110.8(6)
C1 C7 S1 121.1(2)
C8 C7 S1 110.7(2)
C8 C7 C1 128.3(3)
C7 C8 H8 122.9
C7 C8 C9 114.2(3)
C9 C8 H8 122.9
C8 C9 C31 124.1(3)
C10 C9 C8 111.3(3)
C10 C9 C31 124.5(3)
C9 C10 S1 112.1(2)
C9 C10 C11 129.4(3)
C11 C10 S1 118.5(2)
O1 C11 C10 114.7(2)
C12 C11 O1 111.0(3)
C12 C11 C10 134.3(3)
C11 C12 H12 126.6
C11 C12 C13 106.8(3)
C13 C12 H12 126.6
C14 C13 C12 105.8(3)
C14 C13 C18 118.3(3)
C18 C13 C12 135.9(3)
O1 C14 C13 110.3(3)
O1 C14 C15 125.2(3)
C15 C14 C13 124.5(3)
C14 C15 H15 122.2
C14 C15 C16 115.6(3)
C16 C15 H15 122.2
C15 C16 H16 119.3
C15 C16 C17 121.5(3)
C17 C16 H16 119.3
C16 C17 H17 119.0
C18 C17 C16 122.0(3)
C18 C17 H17 119.0
C13 C18 H18 120.9
C17 C18 C13 118.1(3)
C17 C18 H18 120.9
C4 C19 S2 121.7(2)
C20 C19 S2 110.7(2)
C20 C19 C4 127.6(3)
C19 C20 H20 122.8
C19 C20 C21 114.3(3)
C21 C20 H20 122.8
C20 C21 C43 124.8(3)
C22 C21 C20 111.6(3)
C22 C21 C43 123.6(3)
C21 C22 S2 111.7(2)
C21 C22 C23 129.5(3)
C23 C22 S2 118.6(2)
O2 C23 C22 114.6(3)
C24 C23 O2 111.1(3)
C24 C23 C22 134.2(3)
C23 C24 H24 126.5
C23 C24 C25 106.9(3)
C25 C24 H24 126.5
C26 C25 C24 106.0(3)
C26 C25 C30 118.3(3)
C30 C25 C24 135.7(3)
O2 C26 C25 109.9(3)
O2 C26 C27 125.4(3)
C27 C26 C25 124.7(3)
C26 C27 H27 122.1
C28 C27 C26 115.8(3)
C28 C27 H27 122.1
C27 C28 H28 119.3
C27 C28 C29 121.4(3)
C29 C28 H28 119.3
C28 C29 H29 119.2
C30 C29 C28 121.7(3)
C30 C29 H29 119.2
C25 C30 H30 120.9
C29 C30 C25 118.2(3)
C29 C30 H30 120.9
C9 C31 H31A 108.5
C9 C31 H31B 108.5
C9 C31 C32 115.0(3)
H31A C31 H31B 107.5
C32 C31 H31A 108.5
C32 C31 H31B 108.5
C31 C32 H32A 109.0
C31 C32 H32B 109.0
H32A C32 H32B 107.8
C33 C32 C31 113.1(3)
C33 C32 H32A 109.0
C33 C32 H32B 109.0
C32 C33 H33A 109.0
C32 C33 H33B 109.0
C32 C33 C34 112.8(3)
H33A C33 H33B 107.8
C34 C33 H33A 109.0
C34 C33 H33B 109.0
C33 C34 H34A 108.7
C33 C34 H34B 108.7
C33 C34 C35 114.2(3)
H34A C34 H34B 107.6
C35 C34 H34A 108.7
C35 C34 H34B 108.7
C34 C35 H35A 109.1
C34 C35 H35B 109.1
H35A C35 H35B 107.8
C36 C35 C34 112.7(3)
C36 C35 H35A 109.1
C36 C35 H35B 109.1
C35 C36 H36A 108.8
C35 C36 H36B 108.8
C35 C36 C37 113.9(3)
H36A C36 H36B 107.7
C37 C36 H36A 108.8
C37 C36 H36B 108.8
C36 C37 H37A 108.9
C36 C37 H37B 108.9
C36 C37 C38 113.3(3)
H37A C37 H37B 107.7
C38 C37 H37A 108.9
C38 C37 H37B 108.9
C37 C38 H38A 108.8
C37 C38 H38B 108.8
H38A C38 H38B 107.7
C39 C38 C37 113.8(3)
C39 C38 H38A 108.8
C39 C38 H38B 108.8
C38 C39 H39A 108.9
C38 C39 H39B 108.9
H39A C39 H39B 107.7
C40 C39 C38 113.2(3)
C40 C39 H39A 108.9
C40 C39 H39B 108.9
C39 C40 H40A 108.9
C39 C40 H40B 108.9
H40A C40 H40B 107.7
C41 C40 C39 113.5(3)
C41 C40 H40A 108.9
C41 C40 H40B 108.9
C40 C41 H41A 108.9
C40 C41 H41B 108.9
H41A C41 H41B 107.7
C42 C41 C40 113.5(4)
C42 C41 H41A 108.9
C42 C41 H41B 108.9
C41 C42 H42A 109.5
C41 C42 H42B 109.5
C41 C42 H42C 109.5
H42A C42 H42B 109.5
H42A C42 H42C 109.5
H42B C42 H42C 109.5
C21 C43 H43A 108.6
C21 C43 H43B 108.6
C21 C43 C44 114.6(3)
H43A C43 H43B 107.6
C44 C43 H43A 108.6
C44 C43 H43B 108.6
C43 C44 H44A 109.1
C43 C44 H44B 109.1
H44A C44 H44B 107.8
C45 C44 C43 112.7(3)
C45 C44 H44A 109.1
C45 C44 H44B 109.1
C44 C45 H45A 109.1
C44 C45 H45B 109.1
C44 C45 C46 112.4(3)
H45A C45 H45B 107.9
C46 C45 H45A 109.1
C46 C45 H45B 109.1
C45 C46 H46A 108.7
C45 C46 H46B 108.7
H46A C46 H46B 107.6
C47 C46 C45 114.0(3)
C47 C46 H46A 108.7
C47 C46 H46B 108.7
C46 C47 H47A 109.1
C46 C47 H47B 109.1
C46 C47 C48 112.4(3)
H47A C47 H47B 107.9
C48 C47 H47A 109.1
C48 C47 H47B 109.1
C47 C48 H48A 108.6
C47 C48 H48B 108.6
H48A C48 H48B 107.5
C49 C48 C47 114.8(3)
C49 C48 H48A 108.6
C49 C48 H48B 108.6
C48 C49 H49A 109.1
C48 C49 H49B 109.1
C48 C49 C50 112.6(3)
H49A C49 H49B 107.8
C50 C49 H49A 109.1
C50 C49 H49B 109.1
C49 C50 H50A 108.7
C49 C50 H50B 108.7
H50A C50 H50B 107.6
C51 C50 C49 114.3(3)
C51 C50 H50A 108.7
C51 C50 H50B 108.7
C50 C51 H51A 109.1
C50 C51 H51B 109.1
C50 C51 C52 112.4(3)
H51A C51 H51B 107.9
C52 C51 H51A 109.1
C52 C51 H51B 109.1
C51 C52 H52A 108.8
C51 C52 H52B 108.8
H52A C52 H52B 107.7
C53 C52 C51 113.6(3)
C53 C52 H52A 108.8
C53 C52 H52B 108.8
C52 C53 H53A 109.2
C52 C53 H53B 109.2
C52 C53 C54 112.2(3)
H53A C53 H53B 107.9
C54 C53 H53A 109.2
C54 C53 H53B 109.2
C53 C54 H54A 109.5
C53 C54 H54B 109.5
C53 C54 H54C 109.5
H54A C54 H54B 109.5
H54A C54 H54C 109.5
H54B C54 H54C 109.5
N1 S3 N2 101.05(17)
C2 N1 S3 105.7(2)
C3 N2 S3 106.6(2)
N2B S3B N1B 100.9(6)
C6 N1B S3B 108.4(8)
C5 N2B S3B 104.0(8)
Cl61 C61 H61 97.2
Cl62 C61 H61 97.2
Cl62 C61 Cl61 124.1(11)
Cl62 C61 Cl63 117.0(10)
Cl63 C61 H61 97.2
Cl63 C61 Cl61 114.2(11)
Cl71 C71 H71 93.2
Cl72 C71 H71 93.2
Cl72 C71 Cl71 127.1(18)
Cl73 C71 H71 93.2
Cl73 C71 Cl71 104.7(15)
Cl73 C71 Cl72 127.3(18)

loop_
_geom_bond_atom_site_label_1
_geom_bond_atom_site_label_2
_geom_bond_distance
S1 C7 1.735(3)
S1 C10 1.729(3)
S2 C19 1.740(3)
S2 C22 1.731(3)
O1 C11 1.394(4)
O1 C14 1.375(4)
O2 C23 1.391(4)
O2 C26 1.379(4)
C1 C2 1.427(4)
C1 C6 1.392(4)
C1 C7 1.452(4)
C2 H2 0.9500
C2 C3 1.427(4)
C2 N1 1.351(5)
C3 H3 0.9500
C3 C4 1.427(4)
C3 N2 1.339(4)
C4 C5 1.397(4)
C4 C19 1.459(4)
C5 H5 0.9500
C5 C6 1.416(4)
C5 N2B 1.380(13)
C6 H6 0.9500
C6 N1B 1.333(11)
C7 C8 1.378(4)
C8 H8 0.9500
C8 C9 1.415(4)
C9 C10 1.388(4)
C9 C31 1.510(4)
C10 C11 1.440(4)
C11 C12 1.358(4)
C12 H12 0.9500
C12 C13 1.440(4)
C13 C14 1.398(4)
C13 C18 1.401(4)
C14 C15 1.386(4)
C15 H15 0.9500
C15 C16 1.391(4)
C16 H16 0.9500
C16 C17 1.391(5)
C17 H17 0.9500
C17 C18 1.383(5)
C18 H18 0.9500
C19 C20 1.374(4)
C20 H20 0.9500
C20 C21 1.410(4)
C21 C22 1.391(4)
C21 C43 1.507(4)
C22 C23 1.443(4)
C23 C24 1.354(4)
C24 H24 0.9500
C24 C25 1.433(4)
C25 C26 1.398(4)
C25 C30 1.403(4)
C26 C27 1.387(4)
C27 H27 0.9500
C27 C28 1.383(4)
C28 H28 0.9500
C28 C29 1.407(5)
C29 H29 0.9500
C29 C30 1.384(5)
C30 H30 0.9500
C31 H31A 0.9900
C31 H31B 0.9900
C31 C32 1.529(4)
C32 H32A 0.9900
C32 H32B 0.9900
C32 C33 1.528(4)
C33 H33A 0.9900
C33 H33B 0.9900
C33 C34 1.529(4)
C34 H34A 0.9900
C34 H34B 0.9900
C34 C35 1.531(4)
C35 H35A 0.9900
C35 H35B 0.9900
C35 C36 1.526(5)
C36 H36A 0.9900
C36 H36B 0.9900
C36 C37 1.527(5)
C37 H37A 0.9900
C37 H37B 0.9900
C37 C38 1.530(5)
C38 H38A 0.9900
C38 H38B 0.9900
C38 C39 1.529(5)
C39 H39A 0.9900
C39 H39B 0.9900
C39 C40 1.526(5)
C40 H40A 0.9900
C40 H40B 0.9900
C40 C41 1.524(5)
C41 H41A 0.9900
C41 H41B 0.9900
C41 C42 1.508(6)
C42 H42A 0.9800
C42 H42B 0.9800
C42 H42C 0.9800
C43 H43A 0.9900
C43 H43B 0.9900
C43 C44 1.526(4)
C44 H44A 0.9900
C44 H44B 0.9900
C44 C45 1.525(4)
C45 H45A 0.9900
C45 H45B 0.9900
C45 C46 1.530(4)
C46 H46A 0.9900
C46 H46B 0.9900
C46 C47 1.524(4)
C47 H47A 0.9900
C47 H47B 0.9900
C47 C48 1.530(5)
C48 H48A 0.9900
C48 H48B 0.9900
C48 C49 1.514(5)
C49 H49A 0.9900
C49 H49B 0.9900
C49 C50 1.528(4)
C50 H50A 0.9900
C50 H50B 0.9900
C50 C51 1.526(5)
C51 H51A 0.9900
C51 H51B 0.9900
C51 C52 1.531(5)
C52 H52A 0.9900
C52 H52B 0.9900
C52 C53 1.518(5)
C53 H53A 0.9900
C53 H53B 0.9900
C53 C54 1.520(5)
C54 H54A 0.9800
C54 H54B 0.9800
C54 H54C 0.9800
S3 N1 1.613(3)
S3 N2 1.616(4)
S3B N1B 1.610(12)
S3B N2B 1.605(12)
C61 H61 1.0000
C61 Cl61 1.658(15)
C61 Cl62 1.617(14)
C61 Cl63 1.655(14)
C71 H71 1.0000
C71 Cl71 1.66(2)
C71 Cl72 1.61(2)
C71 Cl73 1.60(2)

loop_
_geom_torsion_atom_site_label_1
_geom_torsion_atom_site_label_2
_geom_torsion_atom_site_label_3
_geom_torsion_atom_site_label_4
_geom_torsion
S1 C7 C8 C9 -0.2(4)
S1 C10 C11 O1 5.4(4)
S1 C10 C11 C12 -175.6(3)
S2 C19 C20 C21 0.2(4)
S2 C22 C23 O2 5.0(4)
S2 C22 C23 C24 -173.0(3)
O1 C11 C12 C13 1.8(4)
O1 C14 C15 C16 178.3(3)
O2 C23 C24 C25 -0.2(4)
O2 C26 C27 C28 -179.9(3)
C1 C2 C3 C4 0.5(5)
C1 C2 C3 N2 178.4(3)
C1 C2 N1 S3 -179.2(3)
C1 C6 N1B S3B -175.6(4)
C1 C7 C8 C9 -178.6(3)
C2 C1 C6 C5 1.8(5)
C2 C1 C6 N1B 171.5(8)
C2 C1 C7 S1 162.9(2)
C2 C1 C7 C8 -18.8(5)
C2 C3 C4 C5 1.0(4)
C2 C3 C4 C19 -179.8(3)
C2 C3 N2 S3 0.5(4)
C3 C2 N1 S3 -1.6(4)
C3 C4 C5 C6 -1.2(5)
C3 C4 C5 N2B -171.4(7)
C3 C4 C19 S2 14.5(4)
C3 C4 C19 C20 -164.7(3)
C4 C3 N2 S3 178.4(3)
C4 C5 C6 C1 -0.3(5)
C4 C5 C6 N1B -171.2(7)
C4 C5 N2B S3B 176.1(4)
C4 C19 C20 C21 179.5(3)
C5 C4 C19 S2 -166.4(2)
C5 C4 C19 C20 14.4(5)
C5 C6 N1B S3B -4.7(10)
C6 C1 C2 C3 -1.9(4)
C6 C1 C2 N1 175.5(3)
C6 C1 C7 S1 -18.8(4)
C6 C1 C7 C8 159.5(3)
C6 C5 N2B S3B 5.2(10)
C7 S1 C10 C9 -0.7(2)
C7 S1 C10 C11 -178.7(3)
C7 C1 C2 C3 176.5(3)
C7 C1 C2 N1 -6.1(5)
C7 C1 C6 C5 -176.5(3)
C7 C1 C6 N1B -6.8(9)
C7 C8 C9 C10 -0.3(4)
C7 C8 C9 C31 178.5(3)
C8 C9 C10 S1 0.7(3)
C8 C9 C10 C11 178.4(3)
C8 C9 C31 C32 -2.2(4)
C9 C10 C11 O1 -172.2(3)
C9 C10 C11 C12 6.8(6)
C9 C31 C32 C33 177.4(3)
C10 S1 C7 C1 179.1(3)
C10 S1 C7 C8 0.5(2)
C10 C9 C31 C32 176.4(3)
C10 C11 C12 C13 -177.2(3)
C11 O1 C14 C13 1.8(3)
C11 O1 C14 C15 -176.8(3)
C11 C12 C13 C14 -0.7(4)
C11 C12 C13 C18 177.8(4)
C12 C13 C14 O1 -0.7(3)
C12 C13 C14 C15 177.9(3)
C12 C13 C18 C17 -177.4(4)
C13 C14 C15 C16 -0.1(5)
C14 O1 C11 C10 177.0(3)
C14 O1 C11 C12 -2.2(3)
C14 C13 C18 C17 1.0(5)
C14 C15 C16 C17 0.9(5)
C15 C16 C17 C18 -0.9(6)
C16 C17 C18 C13 -0.1(5)
C18 C13 C14 O1 -179.5(3)
C18 C13 C14 C15 -0.9(5)
C19 S2 C22 C21 1.1(3)
C19 S2 C22 C23 176.1(3)
C19 C4 C5 C6 179.7(3)
C19 C4 C5 N2B 9.4(8)
C19 C20 C21 C22 0.6(4)
C19 C20 C21 C43 -177.1(3)
C20 C21 C22 S2 -1.2(3)
C20 C21 C22 C23 -175.5(3)
C20 C21 C43 C44 -0.1(5)
C21 C22 C23 O2 179.0(3)
C21 C22 C23 C24 1.0(6)
C21 C43 C44 C45 179.8(3)
C22 S2 C19 C4 180.0(3)
C22 S2 C19 C20 -0.8(3)
C22 C21 C43 C44 -177.5(3)
C22 C23 C24 C25 177.9(3)
C23 O2 C26 C25 -0.7(3)
C23 O2 C26 C27 179.0(3)
C23 C24 C25 C26 -0.2(4)
C23 C24 C25 C30 179.9(4)
C24 C25 C26 O2 0.6(4)
C24 C25 C26 C27 -179.1(3)
C24 C25 C30 C29 179.4(4)
C25 C26 C27 C28 -0.2(5)
C26 O2 C23 C22 -178.0(3)
C26 O2 C23 C24 0.5(3)
C26 C25 C30 C29 -0.5(5)
C26 C27 C28 C29 -0.6(5)
C27 C28 C29 C30 1.0(5)
C28 C29 C30 C25 -0.4(5)
C30 C25 C26 O2 -179.5(3)
C30 C25 C26 C27 0.8(5)
C31 C9 C10 S1 -178.1(2)
C31 C9 C10 C11 -0.4(5)
C31 C32 C33 C34 -176.4(3)
C32 C33 C34 C35 178.3(3)
C33 C34 C35 C36 179.3(3)
C34 C35 C36 C37 178.9(3)
C35 C36 C37 C38 177.6(3)
C36 C37 C38 C39 177.6(3)
C37 C38 C39 C40 178.5(4)
C38 C39 C40 C41 179.2(4)
C39 C40 C41 C42 176.6(5)
C43 C21 C22 S2 176.6(2)
C43 C21 C22 C23 2.2(5)
C43 C44 C45 C46 -178.6(3)
C44 C45 C46 C47 179.9(3)
C45 C46 C47 C48 -179.4(3)
C46 C47 C48 C49 -179.2(3)
C47 C48 C49 C50 179.3(3)
C48 C49 C50 C51 -177.6(3)
C49 C50 C51 C52 178.3(3)
C50 C51 C52 C53 -176.8(3)
C51 C52 C53 C54 175.6(3)
N1 C2 C3 C4 -177.2(3)
N1 C2 C3 N2 0.7(4)
N1 S3 N2 C3 -1.4(3)
N2 C3 C4 C5 -176.6(3)
N2 C3 C4 C19 2.5(5)
N2 S3 N1 C2 1.8(3)
N1B S3B N2B C5 -7.1(10)
N2B C5 C6 C1 170.6(7)
N2B C5 C6 N1B -0.4(10)
N2B S3B N1B C6 7.2(10)
